data_1519529
loop_
_publ_author_name
'Butts, Craig'
'Coles, Simon J.'
'Hursthouse, Michael B.'

_publ_section_title
;
 C21H35BF4N2
;
_journal_name_full 'Crystal Structure Report Archive'
_journal_page_first 1001
_journal_year 2003
_chemical_formula_moiety 'C21 H35 N2, B F4'
_chemical_formula_sum 'C21 H35 B F4 N2'
_chemical_formula_weight 402.32
_space_group_IT_number 2
_symmetry_cell_setting triclinic
_symmetry_space_group_name_Hall '-P 1'
_symmetry_space_group_name_H-M 'P -1'
_atom_sites_solution_hydrogens geom
_atom_sites_solution_primary direct
_atom_sites_solution_secondary difmap
_cell_angle_alpha 106.773(2)
_cell_angle_beta 92.343(2)
_cell_angle_gamma 116.871(2)
_cell_formula_units_Z 1
_cell_length_a 9.2690(3)
_cell_length_b 9.9893(3)
_cell_length_c 14.5557(6)
_cell_measurement_reflns_used 30288
_cell_measurement_temperature 120(2)
_cell_measurement_theta_max 27.48
_cell_measurement_theta_min 2.91
_cell_volume 1127.66(7)
_computing_cell_refinement 'DENZO and COLLECT'
_computing_data_collection
;
'DENZO (Otwinowski and Minor, 1997) & COLLECT (Hooft, 1998) '
;
_computing_data_reduction 'DENZO and COLLECT'
_computing_molecular_graphics 'PLATON (Watkin, Pearce 1995)'
_computing_publication_material SHELXL-97
_computing_structure_refinement 'SHELXL-97 (Sheldrick, 2008)'
_computing_structure_solution 'SHELXS-97 (Sheldrick, 2008)'
_diffrn_ambient_temperature 120(2)
_diffrn_measured_fraction_theta_full 0.991
_diffrn_measured_fraction_theta_max 0.991
_diffrn_measurement_device_type 'Enraf Nonius KappaCCD area detector'
_diffrn_measurement_method '\w and \f scans to fill Ewald sphere'
_diffrn_radiation_monochromator graphite
_diffrn_radiation_source 'Enraf Nonius FR591 rotating anode'
_diffrn_radiation_type MoK\a
_diffrn_radiation_wavelength 0.71073
_diffrn_reflns_av_R_equivalents 0.1675
_diffrn_reflns_av_sigmaI/netI 0.1063
_diffrn_reflns_limit_h_max 11
_diffrn_reflns_limit_h_min -12
_diffrn_reflns_limit_k_max 12
_diffrn_reflns_limit_k_min -12
_diffrn_reflns_limit_l_max 18
_diffrn_reflns_limit_l_min -18
_diffrn_reflns_number 20016
_diffrn_reflns_theta_full 27.48
_diffrn_reflns_theta_max 27.48
_diffrn_reflns_theta_min 2.98
_exptl_absorpt_coefficient_mu 0.046
_exptl_absorpt_correction_T_max 0.9982
_exptl_absorpt_correction_T_min 0.9820
_exptl_absorpt_correction_type multi-scan
_exptl_absorpt_process_details 'SORTAV (R.H.Blessing, 1995, 1997)'
_exptl_crystal_colour colourless
_exptl_crystal_density_diffrn 0.592
_exptl_crystal_density_method 'not measured'
_exptl_crystal_description slab
_exptl_crystal_F_000 216
_exptl_crystal_size_max 0.40
_exptl_crystal_size_mid 0.18
_exptl_crystal_size_min 0.04
_refine_diff_density_max 0.207
_refine_diff_density_min -0.202
_refine_diff_density_rms 0.041
_refine_ls_extinction_coef 0.12(3)
_refine_ls_extinction_expression Fc^*^=kFc[1+0.001xFc^2^\l^3^/sin(2\q)]^-1/4^
_refine_ls_extinction_method SHELXL
_refine_ls_goodness_of_fit_ref 1.034
_refine_ls_hydrogen_treatment constr
_refine_ls_matrix_type full
_refine_ls_number_parameters 256
_refine_ls_number_reflns 5113
_refine_ls_number_restraints 0
_refine_ls_restrained_S_all 1.034
_refine_ls_R_factor_all 0.1024
_refine_ls_R_factor_gt 0.0742
_refine_ls_shift/su_max 0.000
_refine_ls_shift/su_mean 0.000
_refine_ls_structure_factor_coef Fsqd
_refine_ls_weighting_details 'calc w=1/[\s^2^(Fo^2^)+(0.1035P)^2^+0.1029P] where P=(Fo^2^+2Fc^2^)/3'
_refine_ls_weighting_scheme calc
_refine_ls_wR_factor_gt 0.1946
_refine_ls_wR_factor_ref 0.2168
_reflns_number_gt 3603
_reflns_number_total 5113
_reflns_threshold_expression >2\s(I)
_cod_data_source_file eCrystal-1001.cif
_cod_data_source_block 03src661
_cod_depositor_comments
;
Citation :
Butts, Craig and Coles, Simon J. and Hursthouse, Michael B. (2003) 
University of Southampton, Crystal Structure Report Archive. 
(doi:10.5258/ecrystals/1001)

More at:
http://ecrystals.chem.soton.ac.uk/1001/

The following automatic conversions were performed:

'_symmetry_cell_setting' value 'Triclinic' changed to 'triclinic'
according to the built-in table from CIF Core dictionary named
'cif_core.dic' version 2.4.1 from 2010-06-29.

Automatic conversion script
Id: cif_fix_values 3271 2015-04-21 07:52:19Z andrius 
;
_cod_original_sg_symbol_Hall -P1
_cod_original_sg_symbol_H-M P-1
_cod_database_code 1519529

loop_
_symmetry_equiv_pos_as_xyz
'x, y, z'
'-x, -y, -z'

loop_
_atom_site_label
_atom_site_type_symbol
_atom_site_fract_x
_atom_site_fract_y
_atom_site_fract_z
_atom_site_U_iso_or_equiv
_atom_site_adp_type
_atom_site_occupancy
_atom_site_symmetry_multiplicity
_atom_site_calc_flag
_atom_site_refinement_flags
_atom_site_disorder_assembly
_atom_site_disorder_group
C1 C 0.6829(3) 0.0515(2) 0.38230(15) 0.0266(5) Uani 0.50 1 d P . .
H1 H 0.7971 0.1179 0.3861 0.032 Uiso 0.50 1 calc PR . .
C2 C 0.4181(3) -0.0308(2) 0.37705(14) 0.0244(5) Uani 0.50 1 d P . .
C3 C 0.2626(3) -0.0441(3) 0.37864(15) 0.0283(5) Uani 0.50 1 d P . .
H3 H 0.2438 0.0433 0.3834 0.034 Uiso 0.50 1 calc PR . .
C4 C 0.1367(3) -0.1920(3) 0.37293(16) 0.0330(5) Uani 0.50 1 d P . .
H4 H 0.0283 -0.2064 0.3737 0.040 Uiso 0.50 1 calc PR . .
C5 C 0.1642(3) -0.3212(3) 0.36600(16) 0.0330(5) Uani 0.50 1 d P . .
H5 H 0.0742 -0.4201 0.3631 0.040 Uiso 0.50 1 calc PR . .
C6 C 0.3185(3) -0.3085(3) 0.36325(15) 0.0297(5) Uani 0.50 1 d P . .
H6 H 0.3370 -0.3963 0.3577 0.036 Uiso 0.50 1 calc PR . .
C7 C 0.4455(3) -0.1594(2) 0.36916(14) 0.0241(5) Uani 0.50 1 d P . .
C8 C 0.6009(3) 0.2607(2) 0.39228(16) 0.0284(5) Uani 0.50 1 d P . .
H8A H 0.7200 0.3379 0.4169 0.034 Uiso 0.50 1 calc PR . .
H8B H 0.5396 0.2939 0.4397 0.034 Uiso 0.50 1 calc PR . .
C9 C 0.5464(3) 0.2639(3) 0.29343(16) 0.0304(5) Uani 0.50 1 d P . .
H9A H 0.5456 0.3658 0.3032 0.036 Uiso 0.50 1 calc PR . .
H9B H 0.4321 0.1758 0.2648 0.036 Uiso 0.50 1 calc PR . .
C10 C 0.6571(3) 0.2473(3) 0.22128(16) 0.0322(5) Uani 0.50 1 d P . .
H10A H 0.7702 0.3384 0.2484 0.039 Uiso 0.50 1 calc PR . .
H10B H 0.6622 0.1480 0.2139 0.039 Uiso 0.50 1 calc PR . .
C11 C 0.5976(3) 0.2427(3) 0.12091(16) 0.0312(5) Uani 0.50 1 d P . .
H11A H 0.5832 0.3375 0.1289 0.037 Uiso 0.50 1 calc PR . .
H11B H 0.4885 0.1464 0.0913 0.037 Uiso 0.50 1 calc PR . .
C12 C 0.7159(3) 0.2403(3) 0.05140(16) 0.0349(5) Uani 0.50 1 d P . .
H12A H 0.8253 0.3361 0.0816 0.042 Uiso 0.50 1 calc PR . .
H12B H 0.7296 0.1451 0.0434 0.042 Uiso 0.50 1 calc PR . .
C13 C 0.6600(3) 0.2370(3) -0.04928(16) 0.0358(5) Uani 0.50 1 d P . .
H13A H 0.5541 0.1378 -0.0816 0.043 Uiso 0.50 1 calc PR . .
H13B H 0.6403 0.3288 -0.0415 0.043 Uiso 0.50 1 calc PR . .
C14 C 0.7850(4) 0.2444(4) -0.11426(19) 0.0495(7) Uani 0.50 1 d P . .
H14A H 0.8923 0.3382 -0.0806 0.074 Uiso 0.50 1 calc PR . .
H14B H 0.7482 0.2523 -0.1756 0.074 Uiso 0.50 1 calc PR . .
H14C H 0.7954 0.1474 -0.1286 0.074 Uiso 0.50 1 calc PR . .
C15 C 0.7013(3) -0.1955(3) 0.36842(16) 0.0297(5) Uani 0.50 1 d P . .
H15A H 0.6563 -0.2658 0.4077 0.036 Uiso 0.50 1 calc PR . .
H15B H 0.8199 -0.1217 0.3975 0.036 Uiso 0.50 1 calc PR . .
C16 C 0.6837(3) -0.2973(3) 0.26371(16) 0.0318(5) Uani 0.50 1 d P . .
H16A H 0.5648 -0.3701 0.2351 0.038 Uiso 0.50 1 calc PR . .
H16B H 0.7357 -0.3643 0.2654 0.038 Uiso 0.50 1 calc PR . .
C17 C 0.7599(3) -0.2031(3) 0.19670(17) 0.0345(5) Uani 0.50 1 d P . .
H17A H 0.8781 -0.1274 0.2258 0.041 Uiso 0.50 1 calc PR . .
H17B H 0.7047 -0.1399 0.1919 0.041 Uiso 0.50 1 calc PR . .
C18 C 0.7447(3) -0.3109(3) 0.09417(17) 0.0353(6) Uani 0.50 1 d P . .
H18A H 0.8027 -0.3716 0.0993 0.042 Uiso 0.50 1 calc PR . .
H18B H 0.6266 -0.3891 0.0665 0.042 Uiso 0.50 1 calc PR . .
C19 C 0.8142(3) -0.2221(3) 0.02406(17) 0.0355(5) Uani 0.50 1 d P . .
H19A H 0.9328 -0.1451 0.0512 0.043 Uiso 0.50 1 calc PR . .
H19B H 0.7573 -0.1602 0.0196 0.043 Uiso 0.50 1 calc PR . .
C20 C 0.7963(3) -0.3314(3) -0.07902(18) 0.0436(6) Uani 0.50 1 d P . .
H20A H 0.8539 -0.3927 -0.0747 0.052 Uiso 0.50 1 calc PR . .
H20B H 0.6778 -0.4089 -0.1061 0.052 Uiso 0.50 1 calc PR . .
C21 C 0.8651(4) -0.2419(4) -0.1492(2) 0.0522(7) Uani 0.50 1 d P . .
H21A H 0.8088 -0.1808 -0.1540 0.078 Uiso 0.50 1 calc PR . .
H21B H 0.8473 -0.3186 -0.2140 0.078 Uiso 0.50 1 calc PR . .
H21C H 0.9837 -0.1687 -0.1247 0.078 Uiso 0.50 1 calc PR . .
B1 B 0.1408(3) 0.3071(3) 0.44610(18) 0.0283(5) Uani 0.50 1 d P . .
N1 N 0.5714(2) 0.0997(2) 0.38539(12) 0.0247(4) Uani 0.50 1 d P . .
N2 N 0.6146(2) -0.1021(2) 0.37318(12) 0.0257(4) Uani 0.50 1 d P . .
F1 F 0.05949(17) 0.14157(15) 0.42677(11) 0.0393(4) Uani 0.50 1 d P . .
F2 F 0.28466(18) 0.3523(2) 0.40928(12) 0.0500(4) Uani 0.50 1 d P . .
F3 F 0.03494(18) 0.34555(18) 0.40328(11) 0.0440(4) Uani 0.50 1 d P . .
F4 F 0.18008(17) 0.38449(15) 0.54690(9) 0.0379(4) Uani 0.50 1 d P . .

loop_
_atom_site_aniso_label
_atom_site_aniso_U_11
_atom_site_aniso_U_22
_atom_site_aniso_U_33
_atom_site_aniso_U_23
_atom_site_aniso_U_13
_atom_site_aniso_U_12
C1 0.0250(11) 0.0278(11) 0.0192(10) 0.0030(8) 0.0016(8) 0.0097(9)
C2 0.0263(11) 0.0252(10) 0.0147(9) 0.0024(7) 0.0019(7) 0.0096(8)
C3 0.0316(12) 0.0332(12) 0.0202(10) 0.0071(9) 0.0067(8) 0.0170(9)
C4 0.0267(12) 0.0413(13) 0.0240(11) 0.0073(9) 0.0058(8) 0.0132(10)
C5 0.0295(12) 0.0332(12) 0.0255(11) 0.0089(9) 0.0037(9) 0.0075(9)
C6 0.0343(12) 0.0251(11) 0.0219(10) 0.0044(8) 0.0014(8) 0.0106(9)
C7 0.0256(11) 0.0271(10) 0.0148(9) 0.0036(8) 0.0007(7) 0.0113(8)
C8 0.0359(12) 0.0215(10) 0.0233(10) 0.0045(8) 0.0058(9) 0.0121(9)
C9 0.0350(12) 0.0269(11) 0.0280(11) 0.0090(9) 0.0076(9) 0.0142(9)
C10 0.0319(12) 0.0353(12) 0.0258(11) 0.0096(9) 0.0048(9) 0.0141(10)
C11 0.0332(12) 0.0297(11) 0.0256(11) 0.0071(9) 0.0028(9) 0.0128(9)
C12 0.0374(13) 0.0378(13) 0.0256(11) 0.0073(10) 0.0037(9) 0.0174(10)
C13 0.0430(14) 0.0353(12) 0.0233(11) 0.0047(9) 0.0026(9) 0.0178(11)
C14 0.0596(18) 0.0665(18) 0.0249(12) 0.0128(12) 0.0106(11) 0.0341(15)
C15 0.0308(12) 0.0284(11) 0.0266(11) 0.0025(9) -0.0013(9) 0.0162(9)
C16 0.0307(12) 0.0283(11) 0.0292(12) 0.0006(9) 0.0000(9) 0.0144(9)
C17 0.0383(13) 0.0297(12) 0.0272(12) -0.0001(9) -0.0001(9) 0.0162(10)
C18 0.0344(13) 0.0307(12) 0.0287(12) -0.0017(9) 0.0016(9) 0.0134(10)
C19 0.0355(13) 0.0328(12) 0.0286(12) 0.0014(9) 0.0005(9) 0.0147(10)
C20 0.0413(14) 0.0379(13) 0.0299(13) -0.0005(10) 0.0044(10) 0.0092(11)
C21 0.0545(18) 0.0533(17) 0.0326(14) 0.0058(12) 0.0055(12) 0.0185(14)
B1 0.0258(12) 0.0281(12) 0.0288(12) 0.0072(10) 0.0054(9) 0.0129(10)
N1 0.0276(10) 0.0228(9) 0.0183(8) 0.0035(7) 0.0036(7) 0.0102(7)
N2 0.0249(9) 0.0264(9) 0.0193(8) 0.0019(7) 0.0004(7) 0.0110(7)
F1 0.0342(8) 0.0264(7) 0.0473(8) 0.0024(6) -0.0007(6) 0.0133(6)
F2 0.0346(8) 0.0627(10) 0.0507(10) 0.0196(8) 0.0190(7) 0.0211(7)
F3 0.0370(8) 0.0462(9) 0.0540(9) 0.0251(7) 0.0046(7) 0.0201(7)
F4 0.0427(8) 0.0318(7) 0.0298(7) 0.0059(6) 0.0041(6) 0.0136(6)

loop_
_atom_type_symbol
_atom_type_description
_atom_type_scat_dispersion_real
_atom_type_scat_dispersion_imag
_atom_type_scat_source
C C 0.0033 0.0016 'International Tables Vol C Tables 4.2.6.8 and 6.1.1.4'
H H 0.0000 0.0000 'International Tables Vol C Tables 4.2.6.8 and 6.1.1.4'
B B 0.0013 0.0007 'International Tables Vol C Tables 4.2.6.8 and 6.1.1.4'
F F 0.0171 0.0103 'International Tables Vol C Tables 4.2.6.8 and 6.1.1.4'
N N 0.0061 0.0033 'International Tables Vol C Tables 4.2.6.8 and 6.1.1.4'

loop_
_geom_angle_atom_site_label_1
_geom_angle_atom_site_label_2
_geom_angle_atom_site_label_3
_geom_angle
_geom_angle_site_symmetry_1
_geom_angle_site_symmetry_3
N1 C1 N2 111.19(19) . .
N1 C1 H1 124.4 . .
N2 C1 H1 124.4 . .
C3 C2 C7 121.9(2) . .
C3 C2 N1 131.4(2) . .
C7 C2 N1 106.62(18) . .
C4 C3 C2 116.2(2) . .
C4 C3 H3 121.9 . .
C2 C3 H3 121.9 . .
C3 C4 C5 122.1(2) . .
C3 C4 H4 119.0 . .
C5 C4 H4 119.0 . .
C6 C5 C4 121.8(2) . .
C6 C5 H5 119.1 . .
C4 C5 H5 119.1 . .
C5 C6 C7 116.2(2) . .
C5 C6 H6 121.9 . .
C7 C6 H6 121.9 . .
C2 C7 C6 121.8(2) . .
C2 C7 N2 106.36(18) . .
C6 C7 N2 131.7(2) . .
N1 C8 C9 111.39(17) . .
N1 C8 H8A 109.4 . .
C9 C8 H8A 109.4 . .
N1 C8 H8B 109.4 . .
C9 C8 H8B 109.4 . .
H8A C8 H8B 108.0 . .
C8 C9 C10 113.23(19) . .
C8 C9 H9A 108.9 . .
C10 C9 H9A 108.9 . .
C8 C9 H9B 108.9 . .
C10 C9 H9B 108.9 . .
H9A C9 H9B 107.7 . .
C11 C10 C9 113.13(19) . .
C11 C10 H10A 109.0 . .
C9 C10 H10A 109.0 . .
C11 C10 H10B 109.0 . .
C9 C10 H10B 109.0 . .
H10A C10 H10B 107.8 . .
C10 C11 C12 113.10(19) . .
C10 C11 H11A 109.0 . .
C12 C11 H11A 109.0 . .
C10 C11 H11B 109.0 . .
C12 C11 H11B 109.0 . .
H11A C11 H11B 107.8 . .
C13 C12 C11 114.2(2) . .
C13 C12 H12A 108.7 . .
C11 C12 H12A 108.7 . .
C13 C12 H12B 108.7 . .
C11 C12 H12B 108.7 . .
H12A C12 H12B 107.6 . .
C14 C13 C12 112.7(2) . .
C14 C13 H13A 109.1 . .
C12 C13 H13A 109.1 . .
C14 C13 H13B 109.1 . .
C12 C13 H13B 109.1 . .
H13A C13 H13B 107.8 . .
C13 C14 H14A 109.5 . .
C13 C14 H14B 109.5 . .
H14A C14 H14B 109.5 . .
C13 C14 H14C 109.5 . .
H14A C14 H14C 109.5 . .
H14B C14 H14C 109.5 . .
N2 C15 C16 112.08(18) . .
N2 C15 H15A 109.2 . .
C16 C15 H15A 109.2 . .
N2 C15 H15B 109.2 . .
C16 C15 H15B 109.2 . .
H15A C15 H15B 107.9 . .
C15 C16 C17 114.80(18) . .
C15 C16 H16A 108.6 . .
C17 C16 H16A 108.6 . .
C15 C16 H16B 108.6 . .
C17 C16 H16B 108.6 . .
H16A C16 H16B 107.5 . .
C16 C17 C18 112.42(19) . .
C16 C17 H17A 109.1 . .
C18 C17 H17A 109.1 . .
C16 C17 H17B 109.1 . .
C18 C17 H17B 109.1 . .
H17A C17 H17B 107.9 . .
C19 C18 C17 114.13(19) . .
C19 C18 H18A 108.7 . .
C17 C18 H18A 108.7 . .
C19 C18 H18B 108.7 . .
C17 C18 H18B 108.7 . .
H18A C18 H18B 107.6 . .
C18 C19 C20 113.8(2) . .
C18 C19 H19A 108.8 . .
C20 C19 H19A 108.8 . .
C18 C19 H19B 108.8 . .
C20 C19 H19B 108.8 . .
H19A C19 H19B 107.7 . .
C21 C20 C19 113.6(2) . .
C21 C20 H20A 108.9 . .
C19 C20 H20A 108.9 . .
C21 C20 H20B 108.9 . .
C19 C20 H20B 108.9 . .
H20A C20 H20B 107.7 . .
C20 C21 H21A 109.5 . .
C20 C21 H21B 109.5 . .
H21A C21 H21B 109.5 . .
C20 C21 H21C 109.5 . .
H21A C21 H21C 109.5 . .
H21B C21 H21C 109.5 . .
F2 B1 F3 110.7(2) . .
F2 B1 F4 109.26(19) . .
F3 B1 F4 109.74(19) . .
F2 B1 F1 110.13(19) . .
F3 B1 F1 108.55(19) . .
F4 B1 F1 108.46(19) . .
C1 N1 C2 107.96(17) . .
C1 N1 C8 126.38(18) . .
C2 N1 C8 125.62(18) . .
C1 N2 C7 107.87(18) . .
C1 N2 C15 126.29(18) . .
C7 N2 C15 125.85(18) . .

loop_
_geom_bond_atom_site_label_1
_geom_bond_atom_site_label_2
_geom_bond_distance
_geom_bond_site_symmetry_2
C1 N1 1.320(3) .
C1 N2 1.331(3) .
C1 H1 0.9500 .
C2 C3 1.387(3) .
C2 C7 1.394(3) .
C2 N1 1.397(3) .
C3 C4 1.383(3) .
C3 H3 0.9500 .
C4 C5 1.402(4) .
C4 H4 0.9500 .
C5 C6 1.381(3) .
C5 H5 0.9500 .
C6 C7 1.394(3) .
C6 H6 0.9500 .
C7 N2 1.396(3) .
C8 N1 1.476(3) .
C8 C9 1.520(3) .
C8 H8A 0.9900 .
C8 H8B 0.9900 .
C9 C10 1.524(3) .
C9 H9A 0.9900 .
C9 H9B 0.9900 .
C10 C11 1.521(3) .
C10 H10A 0.9900 .
C10 H10B 0.9900 .
C11 C12 1.526(3) .
C11 H11A 0.9900 .
C11 H11B 0.9900 .
C12 C13 1.521(3) .
C12 H12A 0.9900 .
C12 H12B 0.9900 .
C13 C14 1.515(4) .
C13 H13A 0.9900 .
C13 H13B 0.9900 .
C14 H14A 0.9800 .
C14 H14B 0.9800 .
C14 H14C 0.9800 .
C15 N2 1.472(3) .
C15 C16 1.523(3) .
C15 H15A 0.9900 .
C15 H15B 0.9900 .
C16 C17 1.524(3) .
C16 H16A 0.9900 .
C16 H16B 0.9900 .
C17 C18 1.525(3) .
C17 H17A 0.9900 .
C17 H17B 0.9900 .
C18 C19 1.517(4) .
C18 H18A 0.9900 .
C18 H18B 0.9900 .
C19 C20 1.530(3) .
C19 H19A 0.9900 .
C19 H19B 0.9900 .
C20 C21 1.520(4) .
C20 H20A 0.9900 .
C20 H20B 0.9900 .
C21 H21A 0.9800 .
C21 H21B 0.9800 .
C21 H21C 0.9800 .
B1 F2 1.387(3) .
B1 F3 1.388(3) .
B1 F4 1.389(3) .
B1 F1 1.403(3) .
